data_7700501
loop_
_publ_author_name
'Woodhouse, Sidney S.'
'De Silva, D Nirosha T'
'Jameson, Geoffrey B.'
'Cutler, Daniel J.'
'Sanz, Sergio'
'Brechin, Euan K.'
'Davies, Casey G.'
'Jameson, Guy N. L.'
'Plieger, Paul G.'

_publ_section_title
;
 New salicylaldoximato-borate ligands resulting from anion hydrolysis and
 their respective copper and iron complexes.
;
_journal_issue 31
_journal_name_full 'Dalton transactions (Cambridge, England : 2003)'
_journal_page_first 11872
_journal_page_last 11881
_journal_paper_doi 10.1039/c9dt01968e
_journal_volume 48
_journal_year 2019
_chemical_formula_moiety 'C52 H68 B2 F2 Fe2 N8 O14, 4(C H4 O), 2(B F4)'
_chemical_formula_sum 'C56 H84 B4 F10 Fe2 N8 O18'
_chemical_formula_weight 1502.25
_chemical_properties_physical Moisture-sensitive
_space_group_crystal_system triclinic
_space_group_IT_number 2
_space_group_name_Hall '-P 1'
_space_group_name_H-M_alt 'P -1'
_symmetry_space_group_name_Hall '-P 1'
_symmetry_space_group_name_H-M 'P -1'
_atom_sites_solution_hydrogens mixed
_atom_sites_solution_primary direct
_audit_creation_date 2019-07-03
_audit_creation_method
;
Olex2 1.2
(compiled 2018.05.29 svn.r3508 for OlexSys, GUI svn.r5506)
;
_audit_update_record
;
2019-07-03 deposited with the CCDC.    2019-07-10 downloaded from the CCDC.
;
_cell_angle_alpha 73.437(5)
_cell_angle_beta 71.084(3)
_cell_angle_gamma 67.319(5)
_cell_formula_units_Z 1
_cell_length_a 10.292(5)
_cell_length_b 12.325(3)
_cell_length_c 15.431(5)
_cell_measurement_reflns_used 14422
_cell_measurement_temperature 152
_cell_measurement_theta_max 71.7
_cell_measurement_theta_min 6.7
_cell_volume 1679.5(11)
_computing_cell_refinement
;
CrystalClear-SM Expert 2.0 rc14 (Rigaku, 2009)
;
_computing_data_collection
;
CrystalClear-SM Expert 2.0 rc14 (Rigaku, 2009)
;
_computing_data_reduction
;
CrystalClear-SM Expert 2.0 rc14 (Rigaku, 2009)
;
_computing_molecular_graphics 'Olex2 (Dolomanov et al., 2009)'
_computing_publication_material 'Olex2 (Dolomanov et al., 2009)'
_computing_structure_refinement 'ShelXL (Sheldrick, 2015)'
_computing_structure_solution 'ShelXS-1997 (Sheldrick, 2008)'
_diffrn_ambient_temperature 152.0
_diffrn_detector_area_resol_mean 10.0000
_diffrn_measured_fraction_theta_full 0.969
_diffrn_measured_fraction_theta_max 0.941
_diffrn_measurement_device
;
Crystal Goniometer
;
_diffrn_measurement_device_type
;
Rigaku RAXIS conversion
;
_diffrn_measurement_method 'profile data from \w-scans'
_diffrn_measurement_specimen_support Loop
_diffrn_radiation_type CuK\a
_diffrn_radiation_wavelength 1.54187
_diffrn_reflns_av_R_equivalents 0.0663
_diffrn_reflns_av_unetI/netI 0.0608
_diffrn_reflns_Laue_measured_fraction_full 0.969
_diffrn_reflns_Laue_measured_fraction_max 0.941
_diffrn_reflns_limit_h_max 12
_diffrn_reflns_limit_h_min -12
_diffrn_reflns_limit_k_max 15
_diffrn_reflns_limit_k_min -13
_diffrn_reflns_limit_l_max 18
_diffrn_reflns_limit_l_min -18
_diffrn_reflns_number 23554
_diffrn_reflns_point_group_measured_fraction_full 0.969
_diffrn_reflns_point_group_measured_fraction_max 0.941
_diffrn_reflns_theta_full 67.687
_diffrn_reflns_theta_max 72.048
_diffrn_reflns_theta_min 6.693
_exptl_absorpt_coefficient_mu 4.352
_exptl_absorpt_correction_T_max 1.000
_exptl_absorpt_correction_T_min 0.462
_exptl_absorpt_correction_type multi-scan
_exptl_crystal_colour Red
_exptl_crystal_density_diffrn 1.485
_exptl_crystal_description Block
_exptl_crystal_F_000 782
_exptl_crystal_preparation Mossbauer
_exptl_crystal_recrystallization_method 'Vapour deposition'
_exptl_crystal_size_max 1.01
_exptl_crystal_size_mid 0.44
_exptl_crystal_size_min 0.35
_refine_diff_density_max 0.668
_refine_diff_density_min -0.625
_refine_diff_density_rms 0.071
_refine_ls_extinction_coef 0.0028(4)
_refine_ls_extinction_expression Fc^*^=kFc[1+0.001xFc^2^\l^3^/sin(2\q)]^-1/4^
_refine_ls_extinction_method 'SHELXL-2018/3 (Sheldrick 2018)'
_refine_ls_goodness_of_fit_ref 1.087
_refine_ls_hydrogen_treatment mixed
_refine_ls_matrix_type full
_refine_ls_number_parameters 491
_refine_ls_number_reflns 6229
_refine_ls_number_restraints 28
_refine_ls_restrained_S_all 1.089
_refine_ls_R_factor_all 0.0550
_refine_ls_R_factor_gt 0.0493
_refine_ls_shift/su_max 0.000
_refine_ls_shift/su_mean 0.000
_refine_ls_structure_factor_coef Fsqd
_refine_ls_weighting_details 'w=1/[\s^2^(Fo^2^)+(0.0542P)^2^+1.9589P] where P=(Fo^2^+2Fc^2^)/3'
_refine_ls_weighting_scheme calc
_refine_ls_wR_factor_gt 0.1255
_refine_ls_wR_factor_ref 0.1403
_reflns_Friedel_coverage 0.000
_reflns_number_gt 5713
_reflns_number_total 6229
_reflns_threshold_expression 'I > 2\s(I)'
_cod_data_source_file c9dt01968e1.cif
_cod_data_source_block c1
_cod_depositor_comments 'Adding full bibliography for 7700501--7700503.cif.'
_cod_database_code 7700501
_shelx_shelxl_version_number 2018/3
_shelx_space_group_comment
;
The symmetry employed for this shelxl refinement is uniquely defined
by the following loop, which should always be used as a source of
symmetry information in preference to the above space-group names.
They are only intended as comments.
;
_olex2_refinement_description
;
1. Fixed Uiso
 At 1.2 times of:
  All C(H) groups, All C(H,H) groups
 At 1.5 times of:
  All C(H,H,H) groups, All O(H) groups
2. Restrained distances
 F4-B1B \\sim F4'-B1B \\sim F3B-B1B \\sim F1-B1B \\sim F1'-B1B \\sim F2-B1B
 with sigma of 0.02
 F4-B1A \\sim F1-B1A \\sim F3B-B1B \\sim F4'-B1B \\sim F1'-B1B \\sim F2-B1B
\\sim F2-B1A \\sim F3A-B1A
 with sigma of 0.02
3. Uiso/Uaniso restraints and constraints
Uanis(B1B) = Uanis(B1A)
4. Others
 Sof(B1B)=Sof(F1')=Sof(F3B)=Sof(F4')=1-FVAR(1)
 Sof(F1)=Sof(F4)=Sof(F3A)=Sof(B1A)=FVAR(1)
5.a Rotating group:
 421(HA,HB,HC), C411(H41A,H41B,H41C)
5.b Secondary CH2 refined with riding coordinates:
 C621(H62A,H62B), C627(H62C,H62D), C626(H62E,H62F), C624(H62G,H62H), C623(H62I,
 H62J), C611(H61A,H61B), C613(H61C,H61D), C614(H61E,H61F), C616(H61G,H61H),
 C617(H61I,H61J)
5.c Aromatic/amide H refined with riding coordinates:
 C52(H52), C32(H32), C221(H221), C15(H15), C31(H31), C211(H211)
5.d Idealised Me refined as rotating group:
 C702(H70A,H70B,H70C), C701(H70D,H70E,H70F)
5.e Idealised tetrahedral OH refined as rotating group:
 O701(H701)
;
_olex2_submission_special_instructions 'No special instructions were received'

loop_
_space_group_symop_operation_xyz
'x, y, z'
'-x, -y, -z'

loop_
_atom_site_label
_atom_site_type_symbol
_atom_site_fract_x
_atom_site_fract_y
_atom_site_fract_z
_atom_site_U_iso_or_equiv
_atom_site_adp_type
_atom_site_occupancy
_atom_site_site_symmetry_order
_atom_site_calc_flag
_atom_site_refinement_flags_posn
_atom_site_refinement_flags_occupancy
_atom_site_disorder_assembly
_atom_site_disorder_group
C12 C 0.3640(3) 0.3675(3) 0.49883(18) 0.0271(6) Uani 1 1 d . . . .
C62 C 0.3535(3) 0.4455(3) 0.55308(19) 0.0284(6) Uani 1 1 d . . . .
C52 C 0.2588(3) 0.5624(3) 0.5431(2) 0.0313(6) Uani 1 1 d . . . .
H52 H 0.253019 0.613915 0.580661 0.038 Uiso 1 1 calc R . . .
C42 C 0.1719(3) 0.6061(3) 0.4792(2) 0.0329(7) Uani 1 1 d . . . .
C32 C 0.1777(3) 0.5265(3) 0.4290(2) 0.0298(6) Uani 1 1 d . . . .
H32 H 0.117033 0.553457 0.386923 0.036 Uiso 1 1 calc R . . .
C22 C 0.2705(3) 0.4072(3) 0.43827(19) 0.0270(6) Uani 1 1 d . . . .
421 C 0.0802(4) 0.7359(3) 0.4626(3) 0.0454(8) Uani 1 1 d . . . .
HA H 0.140202 0.787548 0.448660 0.068 Uiso 1 1 d GR . . .
HB H 0.037412 0.752887 0.409580 0.068 Uiso 1 1 d GR . . .
HC H 0.001283 0.754378 0.518510 0.068 Uiso 1 1 d GR . . .
C221 C 0.2635(3) 0.3295(3) 0.38624(18) 0.0270(6) Uani 1 1 d . . . .
H221 H 0.200754 0.362035 0.345081 0.032 Uiso 1 1 calc R . . .
C621 C 0.4532(3) 0.4035(3) 0.61721(19) 0.0317(6) Uani 1 1 d . . . .
H62A H 0.465150 0.474022 0.628301 0.038 Uiso 1 1 calc R . . .
H62B H 0.549745 0.353922 0.586273 0.038 Uiso 1 1 calc R . . .
C627 C 0.5136(3) 0.2840(3) 0.7635(2) 0.0369(7) Uani 1 1 d . . . .
H62C H 0.538539 0.350927 0.769785 0.044 Uiso 1 1 calc R . . .
H62D H 0.602361 0.229352 0.729494 0.044 Uiso 1 1 calc R . . .
C626 C 0.4601(4) 0.2177(3) 0.8588(2) 0.0443(8) Uani 1 1 d . . . .
H62E H 0.440865 0.147992 0.852393 0.053 Uiso 1 1 calc R . . .
H62F H 0.536070 0.187651 0.893979 0.053 Uiso 1 1 calc R . . .
C624 C 0.2182(4) 0.3322(4) 0.8612(2) 0.0500(9) Uani 1 1 d . . . .
H62G H 0.127288 0.381502 0.897933 0.060 Uiso 1 1 calc R . . .
H62H H 0.200513 0.261642 0.854922 0.060 Uiso 1 1 calc R . . .
C623 C 0.2590(3) 0.4046(3) 0.7655(2) 0.0415(8) Uani 1 1 d . . . .
H62I H 0.181096 0.428418 0.732849 0.050 Uiso 1 1 calc R . . .
H62J H 0.270027 0.478202 0.771679 0.050 Uiso 1 1 calc R . . .
C11 C 0.7380(3) 0.2116(3) 0.28204(19) 0.0266(6) Uani 1 1 d . . . .
C61 C 0.7462(3) 0.2864(3) 0.19366(19) 0.0286(6) Uani 1 1 d . . . .
C15 C 0.8630(3) 0.3280(3) 0.1508(2) 0.0326(6) Uani 1 1 d . . . .
H15 H 0.866763 0.377228 0.090728 0.039 Uiso 1 1 calc R . . .
C41 C 0.9756(3) 0.2997(3) 0.1934(2) 0.0342(7) Uani 1 1 d . . . .
C31 C 0.9689(3) 0.2254(3) 0.2795(2) 0.0330(7) Uani 1 1 d . . . .
H31 H 1.045406 0.203971 0.309169 0.040 Uiso 1 1 calc R . . .
C21 C 0.8526(3) 0.1804(3) 0.32486(19) 0.0266(6) Uani 1 1 d . . . .
C411 C 1.1020(4) 0.3466(4) 0.1451(3) 0.0483(9) Uani 1 1 d . . . .
H41A H 1.066568 0.434319 0.126574 0.072 Uiso 1 1 d GR . . .
H41B H 1.165758 0.325149 0.187315 0.072 Uiso 1 1 d GR . . .
H41C H 1.158559 0.311278 0.088885 0.072 Uiso 1 1 d GR . . .
C211 C 0.8575(3) 0.0970(3) 0.41268(19) 0.0284(6) Uani 1 1 d . . . .
H211 H 0.945744 0.064558 0.432146 0.034 Uiso 1 1 calc R . . .
C611 C 0.6269(3) 0.3170(3) 0.1462(2) 0.0333(7) Uani 1 1 d . . . .
H61A H 0.649332 0.365623 0.083436 0.040 Uiso 1 1 calc R . . .
H61B H 0.534231 0.364644 0.182688 0.040 Uiso 1 1 calc R . . .
C613 C 0.7486(3) 0.1284(3) 0.0819(2) 0.0369(7) Uani 1 1 d . . . .
H61C H 0.829581 0.106781 0.111541 0.044 Uiso 1 1 calc R . . .
H61D H 0.773812 0.174070 0.018358 0.044 Uiso 1 1 calc R . . .
C614 C 0.7270(4) 0.0160(3) 0.0766(2) 0.0431(8) Uani 1 1 d . . . .
H61E H 0.816706 -0.032707 0.038470 0.052 Uiso 1 1 calc R . . .
H61F H 0.708411 -0.032055 0.140021 0.052 Uiso 1 1 calc R . . .
C616 C 0.4773(4) 0.1123(4) 0.0912(2) 0.0452(8) Uani 1 1 d . . . .
H61G H 0.456925 0.065361 0.154894 0.054 Uiso 1 1 calc R . . .
H61H H 0.395566 0.129065 0.063567 0.054 Uiso 1 1 calc R . . .
C617 C 0.4878(3) 0.2289(3) 0.0966(2) 0.0411(8) Uani 1 1 d . . . .
H61I H 0.502956 0.278188 0.033456 0.049 Uiso 1 1 calc R . . .
H61J H 0.396390 0.274002 0.135804 0.049 Uiso 1 1 calc R . . .
C702 C 0.1853(4) 0.1782(4) 0.6696(3) 0.0478(9) Uani 1 1 d . . . .
H70A H 0.104325 0.235931 0.704432 0.072 Uiso 1 1 calc GR . . .
H70B H 0.161769 0.104836 0.680369 0.072 Uiso 1 1 calc GR . . .
H70C H 0.202068 0.212535 0.602917 0.072 Uiso 1 1 calc GR . . .
C701 C 0.8765(7) 0.0266(6) 0.8265(4) 0.0893(16) Uani 1 1 d . . . .
H70D H 0.915375 -0.060901 0.836264 0.134 Uiso 1 1 calc GR . . .
H70E H 0.890507 0.059105 0.759538 0.134 Uiso 1 1 calc GR . . .
H70F H 0.772698 0.051715 0.856881 0.134 Uiso 1 1 calc GR . . .
B224 B 0.3570(4) 0.0285(3) 0.3844(2) 0.0296(7) Uani 1 1 d . . . .
B1B B 0.7757(16) 0.3966(11) 0.8541(11) 0.0525(17) Uani 0.409(18) 1 d D P A 2
N212 N 0.7482(2) 0.0651(2) 0.46523(16) 0.0276(5) Uani 1 1 d . . . .
N612 N 0.6123(3) 0.2036(2) 0.13772(17) 0.0317(6) Uani 1 1 d . . . .
N222 N 0.3394(2) 0.2181(2) 0.39384(15) 0.0254(5) Uani 1 1 d . . . .
N622 N 0.3992(3) 0.3317(2) 0.70984(16) 0.0301(5) Uani 1 1 d . . . .
O11 O 0.6279(2) 0.16874(19) 0.31881(13) 0.0313(5) Uani 1 1 d . . . .
O615 O 0.6079(3) 0.0438(2) 0.03646(15) 0.0432(6) Uani 1 1 d . . . .
O12 O 0.4631(2) 0.25792(17) 0.50634(13) 0.0282(4) Uani 1 1 d . . . .
O625 O 0.3307(3) 0.2933(3) 0.90920(16) 0.0564(7) Uani 1 1 d . . . .
O223 O 0.3214(2) 0.15672(17) 0.33785(13) 0.0292(4) Uani 1 1 d . . . .
O225 O 0.2226(2) 0.01746(19) 0.45570(13) 0.0317(5) Uani 1 1 d . . . .
F226 F 0.38361(19) -0.03622(16) 0.31519(11) 0.0355(4) Uani 1 1 d . . . .
O13 O 0.5220(2) 0.00845(17) 0.57419(12) 0.0257(4) Uani 1 1 d . . . .
O702 O 0.3116(2) 0.1512(2) 0.69989(15) 0.0367(5) Uani 1 1 d . . . .
O701 O 0.9507(4) 0.0703(4) 0.8654(3) 0.0872(11) Uani 1 1 d . . . .
H701 H 0.984859 0.120449 0.824547 0.131 Uiso 1 1 calc GR . . .
F1 F 0.7817(11) 0.3059(6) 0.8198(11) 0.101(4) Uani 0.591(18) 1 d D P A 1
F1' F 0.704(3) 0.3189(16) 0.8759(11) 0.132(7) Uani 0.409(18) 1 d D P A 2
F2 F 0.7005(4) 0.4989(3) 0.8105(3) 0.1180(13) Uani 1 1 d D . . .
F3B F 0.9156(14) 0.352(2) 0.8117(18) 0.166(8) Uani 0.409(18) 1 d D P A 2
F4 F 0.8306(14) 0.3730(13) 0.9232(7) 0.111(4) Uani 0.591(18) 1 d D P A 1
F4' F 0.754(3) 0.434(2) 0.9308(10) 0.146(9) Uani 0.409(18) 1 d D P A 2
Fe1 Fe 0.52905(4) 0.12121(4) 0.44845(3) 0.02409(15) Uani 1 1 d . . . .
F3A F 0.9200(7) 0.4197(9) 0.7765(4) 0.074(2) Uani 0.591(18) 1 d D P A 1
B1A B 0.7999(11) 0.3993(8) 0.8402(7) 0.0525(17) Uani 0.591(18) 1 d D P A 1
H702 H 0.379(4) 0.107(4) 0.668(3) 0.045(11) Uiso 1 1 d . . . .
H622 H 0.379(4) 0.269(3) 0.698(2) 0.040(9) Uiso 1 1 d . . . .
H612 H 0.592(4) 0.161(3) 0.198(3) 0.038(9) Uiso 1 1 d . . . .

loop_
_atom_site_aniso_label
_atom_site_aniso_U_11
_atom_site_aniso_U_22
_atom_site_aniso_U_33
_atom_site_aniso_U_23
_atom_site_aniso_U_13
_atom_site_aniso_U_12
C12 0.0264(13) 0.0345(16) 0.0195(13) -0.0007(11) -0.0055(10) -0.0118(12)
C62 0.0284(14) 0.0352(16) 0.0217(13) -0.0022(11) -0.0068(11) -0.0118(12)
C52 0.0335(15) 0.0328(16) 0.0266(14) -0.0062(12) -0.0077(12) -0.0089(13)
C42 0.0296(15) 0.0311(16) 0.0338(15) -0.0023(12) -0.0107(12) -0.0055(13)
C32 0.0308(14) 0.0298(15) 0.0291(14) -0.0029(12) -0.0126(11) -0.0073(12)
C22 0.0277(13) 0.0301(15) 0.0226(13) -0.0017(11) -0.0071(10) -0.0100(12)
421 0.0479(19) 0.0377(19) 0.053(2) -0.0165(16) -0.0248(16) 0.0005(15)
C221 0.0257(13) 0.0329(16) 0.0214(13) 0.0004(11) -0.0100(10) -0.0086(12)
C621 0.0358(15) 0.0390(17) 0.0235(14) -0.0003(12) -0.0111(12) -0.0161(14)
C627 0.0388(17) 0.0444(19) 0.0304(16) -0.0050(14) -0.0179(13) -0.0102(15)
C626 0.0466(19) 0.050(2) 0.0295(16) -0.0043(15) -0.0146(14) -0.0066(16)
C624 0.0414(19) 0.064(2) 0.0296(17) -0.0069(16) -0.0050(14) -0.0046(17)
C623 0.0369(17) 0.052(2) 0.0273(15) -0.0104(14) -0.0065(13) -0.0039(15)
C11 0.0235(13) 0.0312(15) 0.0240(13) -0.0081(11) -0.0039(10) -0.0071(12)
C61 0.0289(14) 0.0321(15) 0.0235(13) -0.0073(11) -0.0056(11) -0.0077(12)
C15 0.0317(15) 0.0367(17) 0.0263(14) -0.0029(12) -0.0043(11) -0.0122(13)
C41 0.0294(15) 0.0400(18) 0.0335(16) -0.0105(13) -0.0013(12) -0.0140(13)
C31 0.0255(14) 0.0434(18) 0.0323(15) -0.0101(13) -0.0083(11) -0.0104(13)
C21 0.0260(13) 0.0283(15) 0.0247(13) -0.0098(11) -0.0056(11) -0.0048(12)
C411 0.0371(18) 0.062(2) 0.047(2) -0.0024(17) -0.0073(15) -0.0256(17)
C211 0.0243(13) 0.0336(16) 0.0269(14) -0.0076(12) -0.0096(11) -0.0047(12)
C611 0.0330(15) 0.0377(17) 0.0263(14) -0.0017(12) -0.0097(12) -0.0094(13)
C613 0.0330(16) 0.0455(19) 0.0314(16) -0.0064(14) -0.0089(12) -0.0115(14)
C614 0.0493(19) 0.049(2) 0.0340(17) -0.0026(15) -0.0157(14) -0.0182(17)
C616 0.0430(18) 0.071(3) 0.0299(16) -0.0054(16) -0.0106(13) -0.0289(18)
C617 0.0310(16) 0.061(2) 0.0321(16) -0.0083(15) -0.0137(13) -0.0115(15)
C702 0.0364(17) 0.061(2) 0.045(2) -0.0116(17) -0.0063(14) -0.0170(17)
C701 0.091(4) 0.096(4) 0.071(3) -0.033(3) -0.013(3) -0.012(3)
B224 0.0328(17) 0.0333(18) 0.0225(15) -0.0005(13) -0.0117(13) -0.0099(14)
B1B 0.071(5) 0.041(2) 0.048(4) 0.000(2) -0.023(3) -0.020(3)
N212 0.0294(12) 0.0307(13) 0.0215(11) -0.0021(9) -0.0115(9) -0.0061(10)
N612 0.0283(12) 0.0448(15) 0.0219(12) -0.0006(11) -0.0083(9) -0.0139(11)
N222 0.0276(11) 0.0292(13) 0.0218(11) -0.0051(9) -0.0093(9) -0.0086(10)
N622 0.0314(13) 0.0375(14) 0.0211(11) -0.0050(10) -0.0089(9) -0.0089(11)
O11 0.0281(10) 0.0446(12) 0.0229(9) -0.0011(9) -0.0091(8) -0.0147(9)
O615 0.0508(14) 0.0565(15) 0.0289(11) -0.0049(10) -0.0124(10) -0.0240(12)
O12 0.0298(10) 0.0292(10) 0.0259(10) -0.0047(8) -0.0133(8) -0.0047(8)
O625 0.0576(15) 0.0766(19) 0.0252(12) -0.0094(12) -0.0123(11) -0.0094(14)
O223 0.0384(11) 0.0288(11) 0.0246(10) -0.0031(8) -0.0172(8) -0.0089(9)
O225 0.0290(10) 0.0370(12) 0.0256(10) 0.0030(9) -0.0142(8) -0.0070(9)
F226 0.0435(10) 0.0386(10) 0.0289(9) -0.0099(7) -0.0162(7) -0.0091(8)
O13 0.0280(10) 0.0288(10) 0.0198(9) -0.0006(8) -0.0100(7) -0.0081(8)
O702 0.0360(12) 0.0437(13) 0.0281(11) -0.0108(10) -0.0034(9) -0.0109(11)
O701 0.071(2) 0.087(3) 0.077(2) 0.0004(19) -0.0115(18) -0.0141(19)
F1 0.115(6) 0.056(3) 0.167(10) -0.006(4) -0.086(6) -0.032(3)
F1' 0.215(16) 0.152(10) 0.104(9) 0.074(8) -0.104(10) -0.153(12)
F2 0.095(2) 0.070(2) 0.147(3) 0.001(2) -0.037(2) 0.0082(18)
F3B 0.064(7) 0.161(17) 0.235(19) -0.101(15) -0.025(9) 0.039(8)
F4 0.164(9) 0.166(10) 0.048(5) 0.038(5) -0.051(6) -0.122(8)
F4' 0.25(2) 0.175(17) 0.043(5) -0.029(8) 0.037(9) -0.160(16)
Fe1 0.0233(2) 0.0304(3) 0.0180(2) -0.00184(17) -0.00767(16) -0.00782(18)
F3A 0.069(3) 0.118(6) 0.048(3) -0.031(3) -0.008(2) -0.038(4)
B1A 0.071(5) 0.041(2) 0.048(4) 0.000(2) -0.023(3) -0.020(3)

loop_
_atom_type_symbol
_atom_type_description
_atom_type_scat_dispersion_real
_atom_type_scat_dispersion_imag
_atom_type_scat_source
C C 0.0181 0.0091 'International Tables Vol C Tables 4.2.6.8 and 6.1.1.4'
H H 0.0000 0.0000 'International Tables Vol C Tables 4.2.6.8 and 6.1.1.4'
B B 0.0090 0.0039 'International Tables Vol C Tables 4.2.6.8 and 6.1.1.4'
F F 0.0727 0.0534 'International Tables Vol C Tables 4.2.6.8 and 6.1.1.4'
Fe Fe -1.1336 3.1974 'International Tables Vol C Tables 4.2.6.8 and 6.1.1.4'
N N 0.0311 0.0180 'International Tables Vol C Tables 4.2.6.8 and 6.1.1.4'
O O 0.0492 0.0322 'International Tables Vol C Tables 4.2.6.8 and 6.1.1.4'

loop_
_geom_angle_atom_site_label_1
_geom_angle_atom_site_label_2
_geom_angle_atom_site_label_3
_geom_angle
_geom_angle_site_symmetry_1
_geom_angle_site_symmetry_3
C62 C12 C22 118.8(3) . .
O12 C12 C62 118.5(2) . .
O12 C12 C22 122.7(3) . .
C12 C62 C621 118.8(3) . .
C52 C62 C12 120.3(3) . .
C52 C62 C621 120.8(3) . .
C62 C52 H52 119.0 . .
C62 C52 C42 121.9(3) . .
C42 C52 H52 119.0 . .
C52 C42 421 121.4(3) . .
C32 C42 C52 117.4(3) . .
C32 C42 421 121.2(3) . .
C42 C32 H32 118.9 . .
C42 C32 C22 122.3(3) . .
C22 C32 H32 118.9 . .
C12 C22 C221 122.8(3) . .
C32 C22 C12 119.1(3) . .
C32 C22 C221 118.1(2) . .
C42 421 HA 110.0 . .
C42 421 HB 110.1 . .
C42 421 HC 109.9 . .
HA 421 HB 109.0 . .
HA 421 HC 108.9 . .
HB 421 HC 108.9 . .
C22 C221 H221 118.9 . .
N222 C221 C22 122.2(2) . .
N222 C221 H221 118.9 . .
C62 C621 H62A 108.9 . .
C62 C621 H62B 108.9 . .
C62 C621 N622 113.4(2) . .
H62A C621 H62B 107.7 . .
N622 C621 H62A 108.9 . .
N622 C621 H62B 108.9 . .
H62C C627 H62D 108.1 . .
C626 C627 H62C 109.6 . .
C626 C627 H62D 109.6 . .
N622 C627 H62C 109.6 . .
N622 C627 H62D 109.6 . .
N622 C627 C626 110.2(3) . .
C627 C626 H62E 109.4 . .
C627 C626 H62F 109.4 . .
H62E C626 H62F 108.0 . .
O625 C626 C627 111.1(3) . .
O625 C626 H62E 109.4 . .
O625 C626 H62F 109.4 . .
H62G C624 H62H 108.0 . .
C623 C624 H62G 109.4 . .
C623 C624 H62H 109.4 . .
O625 C624 H62G 109.4 . .
O625 C624 H62H 109.4 . .
O625 C624 C623 111.0(3) . .
C624 C623 H62I 109.7 . .
C624 C623 H62J 109.7 . .
H62I C623 H62J 108.2 . .
N622 C623 C624 110.0(3) . .
N622 C623 H62I 109.7 . .
N622 C623 H62J 109.7 . .
C21 C11 C61 118.0(2) . .
O11 C11 C61 118.9(2) . .
O11 C11 C21 123.0(2) . .
C11 C61 C611 118.3(2) . .
C15 C61 C11 120.8(3) . .
C15 C61 C611 120.9(3) . .
C61 C15 H15 119.1 . .
C61 C15 C41 121.8(3) . .
C41 C15 H15 119.1 . .
C15 C41 C411 120.7(3) . .
C31 C41 C15 117.7(3) . .
C31 C41 C411 121.6(3) . .
C41 C31 H31 118.9 . .
C41 C31 C21 122.1(3) . .
C21 C31 H31 118.9 . .
C11 C21 C211 121.3(2) . .
C31 C21 C11 119.7(3) . .
C31 C21 C211 118.9(2) . .
C41 C411 H41A 110.2 . .
C41 C411 H41B 110.0 . .
C41 C411 H41C 109.9 . .
H41A C411 H41B 109.0 . .
H41A C411 H41C 108.9 . .
H41B C411 H41C 108.9 . .
C21 C211 H211 118.5 . .
N212 C211 C21 122.9(2) . .
N212 C211 H211 118.5 . .
C61 C611 H61A 109.8 . .
C61 C611 H61B 109.8 . .
C61 C611 N612 109.5(2) . .
H61A C611 H61B 108.2 . .
N612 C611 H61A 109.8 . .
N612 C611 H61B 109.8 . .
H61C C613 H61D 108.2 . .
C614 C613 H61C 109.7 . .
C614 C613 H61D 109.7 . .
N612 C613 H61C 109.7 . .
N612 C613 H61D 109.7 . .
N612 C613 C614 109.6(3) . .
C613 C614 H61E 109.4 . .
C613 C614 H61F 109.4 . .
H61E C614 H61F 108.0 . .
O615 C614 C613 111.3(3) . .
O615 C614 H61E 109.4 . .
O615 C614 H61F 109.4 . .
H61G C616 H61H 108.0 . .
C617 C616 H61G 109.3 . .
C617 C616 H61H 109.3 . .
O615 C616 H61G 109.3 . .
O615 C616 H61H 109.3 . .
O615 C616 C617 111.5(3) . .
C616 C617 H61I 109.8 . .
C616 C617 H61J 109.8 . .
H61I C617 H61J 108.2 . .
N612 C617 C616 109.4(3) . .
N612 C617 H61I 109.8 . .
N612 C617 H61J 109.8 . .
H70A C702 H70B 109.5 . .
H70A C702 H70C 109.5 . .
H70B C702 H70C 109.5 . .
O702 C702 H70A 109.5 . .
O702 C702 H70B 109.5 . .
O702 C702 H70C 109.5 . .
H70D C701 H70E 109.5 . .
H70D C701 H70F 109.5 . .
H70E C701 H70F 109.5 . .
O701 C701 H70D 109.5 . .
O701 C701 H70E 109.5 . .
O701 C701 H70F 109.5 . .
O225 B224 O223 105.9(2) . .
F226 B224 O223 105.8(2) . .
F226 B224 O225 108.6(2) . .
F226 B224 O13 112.9(3) . 2_656
O13 B224 O223 111.7(2) 2_656 .
O13 B224 O225 111.6(2) 2_656 .
F1' B1B F3B 112.8(14) . .
F2 B1B F1' 108.6(11) . .
F2 B1B F3B 116.3(14) . .
F4' B1B F1' 107.1(15) . .
F4' B1B F2 96.5(14) . .
F4' B1B F3B 114.1(15) . .
C211 N212 O225 113.5(2) . 2_656
C211 N212 Fe1 130.00(19) . .
O225 N212 Fe1 116.46(16) 2_656 .
C611 N612 H612 107(2) . .
C613 N612 C611 112.3(2) . .
C613 N612 C617 109.6(2) . .
C613 N612 H612 109(2) . .
C617 N612 C611 111.8(2) . .
C617 N612 H612 107(2) . .
C221 N222 O223 114.8(2) . .
C221 N222 Fe1 130.23(19) . .
O223 N222 Fe1 112.67(16) . .
C621 N622 H622 108(2) . .
C627 N622 C621 108.6(2) . .
C627 N622 C623 110.0(2) . .
C627 N622 H622 111(2) . .
C623 N622 C621 112.3(2) . .
C623 N622 H622 106(2) . .
C11 O11 Fe1 132.01(17) . .
C616 O615 C614 110.2(2) . .
C12 O12 Fe1 136.47(17) . .
C626 O625 C624 109.7(3) . .
N222 O223 B224 106.87(19) . .
N212 O225 B224 112.4(2) 2_656 .
B224 O13 Fe1 118.25(16) 2_656 .
B224 O13 Fe1 117.12(18) 2_656 2_656
Fe1 O13 Fe1 101.85(8) 2_656 .
C702 O702 H702 108(3) . .
C701 O701 H701 109.5 . .
N222 Fe1 N212 160.79(9) . .
O11 Fe1 N212 80.95(8) . .
O11 Fe1 N222 81.93(9) . .
O11 Fe1 O13 96.38(8) . 2_656
O11 Fe1 O13 151.92(9) . .
O12 Fe1 N212 93.78(9) . .
O12 Fe1 N222 82.74(8) . .
O12 Fe1 O11 106.35(9) . .
O12 Fe1 O13 146.69(8) . 2_656
O12 Fe1 O13 91.65(8) . .
O13 Fe1 N212 76.43(8) . .
O13 Fe1 N212 113.93(9) 2_656 .
O13 Fe1 N222 76.62(8) 2_656 .
O13 Fe1 N222 122.42(8) . .
O13 Fe1 O13 78.15(8) 2_656 .
F2 B1A F1 107.2(8) . .
F2 B1A F4 124.5(10) . .
F2 B1A F3A 98.0(7) . .
F4 B1A F1 112.7(9) . .
F4 B1A F3A 105.2(8) . .
F3A B1A F1 107.0(8) . .

loop_
_geom_bond_atom_site_label_1
_geom_bond_atom_site_label_2
_geom_bond_distance
_geom_bond_site_symmetry_2
C12 C62 1.399(4) .
C12 C22 1.414(4) .
C12 O12 1.343(3) .
C62 C52 1.391(4) .
C62 C621 1.502(4) .
C52 H52 0.9500 .
C52 C42 1.399(4) .
C42 C32 1.388(4) .
C42 421 1.508(4) .
C32 H32 0.9500 .
C32 C22 1.407(4) .
C22 C221 1.447(4) .
421 HA 0.9858 .
421 HB 0.9856 .
421 HC 0.9855 .
C221 H221 0.9500 .
C221 N222 1.285(4) .
C621 H62A 0.9900 .
C621 H62B 0.9900 .
C621 N622 1.509(3) .
C627 H62C 0.9900 .
C627 H62D 0.9900 .
C627 C626 1.507(4) .
C627 N622 1.497(4) .
C626 H62E 0.9900 .
C626 H62F 0.9900 .
C626 O625 1.425(4) .
C624 H62G 0.9900 .
C624 H62H 0.9900 .
C624 C623 1.512(5) .
C624 O625 1.431(4) .
C623 H62I 0.9900 .
C623 H62J 0.9900 .
C623 N622 1.504(4) .
C11 C61 1.409(4) .
C11 C21 1.408(4) .
C11 O11 1.327(3) .
C61 C15 1.383(4) .
C61 C611 1.502(4) .
C15 H15 0.9500 .
C15 C41 1.395(4) .
C41 C31 1.381(4) .
C41 C411 1.512(4) .
C31 H31 0.9500 .
C31 C21 1.407(4) .
C21 C211 1.451(4) .
C411 H41A 0.9853 .
C411 H41B 0.9853 .
C411 H41C 0.9866 .
C211 H211 0.9500 .
C211 N212 1.283(4) .
C611 H61A 0.9900 .
C611 H61B 0.9900 .
C611 N612 1.507(4) .
C613 H61C 0.9900 .
C613 H61D 0.9900 .
C613 C614 1.513(5) .
C613 N612 1.496(4) .
C614 H61E 0.9900 .
C614 H61F 0.9900 .
C614 O615 1.432(4) .
C616 H61G 0.9900 .
C616 H61H 0.9900 .
C616 C617 1.509(5) .
C616 O615 1.424(4) .
C617 H61I 0.9900 .
C617 H61J 0.9900 .
C617 N612 1.499(4) .
C702 H70A 0.9800 .
C702 H70B 0.9800 .
C702 H70C 0.9800 .
C702 O702 1.411(4) .
C701 H70D 0.9800 .
C701 H70E 0.9800 .
C701 H70F 0.9800 .
C701 O701 1.425(7) .
B224 O223 1.492(4) .
B224 O225 1.489(4) .
B224 F226 1.406(4) .
B224 O13 1.443(4) 2_656
B1B F1' 1.329(12) .
B1B F2 1.320(12) .
B1B F3B 1.337(12) .
B1B F4' 1.314(13) .
N212 O225 1.382(3) 2_656
N212 Fe1 2.169(3) .
N612 H612 0.93(4) .
N222 O223 1.392(3) .
N222 Fe1 2.154(2) .
N622 H622 0.94(4) .
O11 Fe1 1.963(2) .
O12 Fe1 1.918(2) .
O13 Fe1 2.009(2) 2_656
O13 Fe1 2.0373(19) .
O702 H702 0.82(4) .
O701 H701 0.8400 .
F1 B1A 1.367(10) .
F2 B1A 1.334(9) .
F4 B1A 1.338(9) .
F3A B1A 1.366(10) .

loop_
_geom_torsion_atom_site_label_1
_geom_torsion_atom_site_label_2
_geom_torsion_atom_site_label_3
_geom_torsion_atom_site_label_4
_geom_torsion
_geom_torsion_site_symmetry_1
_geom_torsion_site_symmetry_4
C12 C62 C52 C42 -0.2(4) . .
C12 C62 C621 N622 -83.7(3) . .
C12 C22 C221 N222 2.0(4) . .
C62 C12 C22 C32 4.9(4) . .
C62 C12 C22 C221 -173.9(2) . .
C62 C12 O12 Fe1 -177.09(19) . .
C62 C52 C42 C32 3.3(4) . .
C62 C52 C42 421 -174.2(3) . .
C62 C621 N622 C627 174.1(3) . .
C62 C621 N622 C623 -64.0(3) . .
C52 C62 C621 N622 100.5(3) . .
C52 C42 C32 C22 -2.3(4) . .
C42 C32 C22 C12 -1.8(4) . .
C42 C32 C22 C221 177.1(3) . .
C32 C22 C221 N222 -176.8(3) . .
C22 C12 C62 C52 -4.0(4) . .
C22 C12 C62 C621 -179.8(2) . .
C22 C12 O12 Fe1 2.8(4) . .
C22 C221 N222 O223 -179.1(2) . .
C22 C221 N222 Fe1 -17.8(4) . .
421 C42 C32 C22 175.2(3) . .
C221 N222 O223 B224 -154.3(2) . .
C621 C62 C52 C42 175.6(3) . .
C627 C626 O625 C624 62.0(4) . .
C626 C627 N622 C621 176.7(3) . .
C626 C627 N622 C623 53.4(4) . .
C624 C623 N622 C621 -174.3(3) . .
C624 C623 N622 C627 -53.1(4) . .
C623 C624 O625 C626 -61.8(4) . .
C11 C61 C15 C41 -1.1(5) . .
C11 C61 C611 N612 -55.9(3) . .
C11 C21 C211 N212 -14.0(4) . .
C61 C11 C21 C31 0.9(4) . .
C61 C11 C21 C211 -175.5(3) . .
C61 C11 O11 Fe1 -151.5(2) . .
C61 C15 C41 C31 1.7(5) . .
C61 C15 C41 C411 -179.9(3) . .
C61 C611 N612 C613 -60.2(3) . .
C61 C611 N612 C617 176.1(2) . .
C15 C61 C611 N612 122.5(3) . .
C15 C41 C31 C21 -1.1(5) . .
C41 C31 C21 C11 -0.2(5) . .
C41 C31 C21 C211 176.3(3) . .
C31 C21 C211 N212 169.6(3) . .
C21 C11 C61 C15 -0.3(4) . .
C21 C11 C61 C611 178.1(3) . .
C21 C11 O11 Fe1 32.3(4) . .
C21 C211 N212 O225 178.3(2) . 2_656
C21 C211 N212 Fe1 -1.9(4) . .
C411 C41 C31 C21 -179.5(3) . .
C611 C61 C15 C41 -179.4(3) . .
C613 C614 O615 C616 -60.0(3) . .
C614 C613 N612 C611 179.7(2) . .
C614 C613 N612 C617 -55.4(3) . .
C616 C617 N612 C611 -179.2(2) . .
C616 C617 N612 C613 55.6(3) . .
C617 C616 O615 C614 60.5(3) . .
N612 C613 C614 O615 57.8(3) . .
N622 C627 C626 O625 -58.2(4) . .
O11 C11 C61 C15 -176.7(3) . .
O11 C11 C61 C611 1.7(4) . .
O11 C11 C21 C31 177.1(3) . .
O11 C11 C21 C211 0.7(4) . .
O615 C616 C617 N612 -58.5(3) . .
O12 C12 C62 C52 175.9(2) . .
O12 C12 C62 C621 0.0(4) . .
O12 C12 C22 C32 -175.0(2) . .
O12 C12 C22 C221 6.2(4) . .
O625 C624 C623 N622 57.6(4) . .
O223 B224 O225 N212 -145.5(2) . 2_656
O225 B224 O223 N222 83.2(2) . .
F226 B224 O223 N222 -161.7(2) . .
F226 B224 O225 N212 101.4(3) . 2_656
O13 B224 O223 N222 -38.5(3) 2_656 .
O13 B224 O225 N212 -23.7(3) 2_656 2_656
Fe1 N222 O223 B224 41.1(2) . .
